data_7246092
loop_
_publ_author_name
'Rekha Rout, Smruti'
'Kenguva, Gowtham'
'Giri, Lopamudra'
'Dandela, Rambabu'

_publ_section_title
;
 Novel salts of the antiemetic drug domperidone: synthesis,
 characterization and physicochemical property investigation
;
_journal_issue 4
_journal_name_full CrystEngComm
_journal_page_first 513
_journal_page_last 524
_journal_paper_doi 10.1039/D2CE00902A
_journal_volume 25
_journal_year 2023
_chemical_formula_moiety 'C22 H24 Cl N5 O2,0.5(C6 H8 O4),H2 O'
_chemical_formula_sum 'C25 H30 Cl N5 O5'
_chemical_formula_weight 515.99
_space_group_crystal_system triclinic
_space_group_IT_number 2
_space_group_name_Hall '-P 1'
_space_group_name_H-M_alt 'P -1'
_atom_sites_solution_hydrogens mixed
_audit_creation_method SHELXL-2018/3
_audit_update_record
;
2022-06-30 deposited with the CCDC.	2022-12-12 downloaded from the CCDC.
;
_cell_angle_alpha 102.40(5)
_cell_angle_beta 113.18(4)
_cell_angle_gamma 108.06(5)
_cell_formula_units_Z 2
_cell_length_a 11.189(1)
_cell_length_b 11.669(1)
_cell_length_c 12.054(2)
_cell_measurement_reflns_used 4206
_cell_measurement_temperature 300(2)
_cell_measurement_theta_max 0.965
_cell_measurement_theta_min 0.950
_cell_volume 1269.3(11)
_computing_cell_refinement 'Bruker SHELXL'
_computing_data_collection 'Bruker APEX3'
_computing_data_reduction 'Bruker SAINT'
_computing_molecular_graphics 'Bruker SHELXTL'
_computing_publication_material 'Bruker SHELXTL'
_computing_structure_refinement 'SHELXL-2018/3 (Sheldrick, 2018)'
_computing_structure_solution 'SHELXT 2018/2 (Sheldrick, 2018)'
_diffrn_ambient_temperature 300(2)
_diffrn_measured_fraction_theta_full 0.988
_diffrn_measured_fraction_theta_max 0.990
_diffrn_measurement_device_type 'Bruker D8 Venture photon 100 CMOS detector'
_diffrn_measurement_method 'Omega and Phi scans'
_diffrn_radiation_type MoK\a
_diffrn_radiation_wavelength 0.71073
_diffrn_reflns_av_R_equivalents 0.0460
_diffrn_reflns_av_unetI/netI 0.0275
_diffrn_reflns_Laue_measured_fraction_full 0.988
_diffrn_reflns_Laue_measured_fraction_max 0.990
_diffrn_reflns_limit_h_max 14
_diffrn_reflns_limit_h_min -14
_diffrn_reflns_limit_k_max 15
_diffrn_reflns_limit_k_min -15
_diffrn_reflns_limit_l_max 15
_diffrn_reflns_limit_l_min -15
_diffrn_reflns_number 40021
_diffrn_reflns_point_group_measured_fraction_full 0.988
_diffrn_reflns_point_group_measured_fraction_max 0.990
_diffrn_reflns_theta_full 25.242
_diffrn_reflns_theta_max 27.408
_diffrn_reflns_theta_min 2.207
_diffrn_source microfocus
_exptl_absorpt_coefficient_mu 0.196
_exptl_absorpt_correction_T_max 0.965
_exptl_absorpt_correction_T_min 0.950
_exptl_absorpt_correction_type multi-scan
_exptl_absorpt_process_details
;
 SADABS 2016/2: Krause, L., Herbst-Irmer, R., Sheldrick G.M. & Stalke D.,
 J. Appl. Cryst. 48 (2015) 3-10
;
_exptl_crystal_colour colorless
_exptl_crystal_density_diffrn 1.350
_exptl_crystal_description block
_exptl_crystal_F_000 544.0
_exptl_crystal_size_max 0.26
_exptl_crystal_size_mid 0.22
_exptl_crystal_size_min 0.18
_refine_diff_density_max 0.855
_refine_diff_density_min -0.390
_refine_diff_density_rms 0.046
_refine_ls_extinction_method none
_refine_ls_goodness_of_fit_ref 1.251
_refine_ls_hydrogen_treatment mixed
_refine_ls_matrix_type full
_refine_ls_number_parameters 345
_refine_ls_number_reflns 5733
_refine_ls_number_restraints 0
_refine_ls_restrained_S_all 1.251
_refine_ls_R_factor_all 0.0836
_refine_ls_R_factor_gt 0.0570
_refine_ls_shift/su_max 0.000
_refine_ls_shift/su_mean 0.000
_refine_ls_structure_factor_coef Fsqd
_refine_ls_weighting_details 'w=1/[\s^2^(Fo^2^)+(0.1000P)^2^+0.2464P] where P=(Fo^2^+2Fc^2^)/3'
_refine_ls_weighting_scheme calc
_refine_ls_wR_factor_gt 0.1745
_refine_ls_wR_factor_ref 0.2038
_reflns_Friedel_coverage 0.000
_reflns_number_gt 4206
_reflns_number_total 5733
_reflns_threshold_expression 'I > 2\s(I)'
_cod_data_source_file d2ce00902a2.cif
_cod_data_source_block DomAA_0m_a
_cod_depositor_comments 'Adding full bibliography for 7246090--7246098.cif.'
_cod_original_cell_volume 1269.3(1)
_cod_database_code 7246092
_shelx_shelxl_version_number 2018/3
_shelx_space_group_comment
;
The symmetry employed for this shelxl refinement is uniquely defined
by the following loop, which should always be used as a source of
symmetry information in preference to the above space-group names.
They are only intended as comments.
;

loop_
_space_group_symop_operation_xyz
'x, y, z'
'-x, -y, -z'

loop_
_atom_site_label
_atom_site_type_symbol
_atom_site_fract_x
_atom_site_fract_y
_atom_site_fract_z
_atom_site_U_iso_or_equiv
_atom_site_adp_type
_atom_site_occupancy
_atom_site_site_symmetry_order
_atom_site_calc_flag
_atom_site_refinement_flags_posn
_atom_site_refinement_flags_adp
_atom_site_refinement_flags_occupancy
_atom_site_disorder_assembly
_atom_site_disorder_group
Cl1 Cl -0.38841(7) 0.56839(7) -0.07965(7) 0.0720(3) Uani 1 1 d . . . . .
O2 O 0.24627(19) 1.01437(17) -0.07911(19) 0.0622(5) Uani 1 1 d . . . . .
O1 O 1.1719(2) 0.84797(18) 0.39248(19) 0.0717(5) Uani 1 1 d . . . . .
N3 N 0.5875(2) 0.84900(17) 0.25477(17) 0.0430(4) Uani 1 1 d . . . . .
N4 N 0.19348(19) 0.86583(17) 0.01560(18) 0.0446(4) Uani 1 1 d . . . . .
N5 N 0.0165(2) 0.90193(19) -0.1129(2) 0.0491(4) Uani 1 1 d . . . . .
O4 O 0.3680(3) 0.6731(2) 0.3291(2) 0.0786(6) Uani 1 1 d . . . . .
N2 N 0.9672(2) 0.69251(19) 0.3724(2) 0.0550(5) Uani 1 1 d . . . . .
N1 N 1.1215(2) 0.6289(2) 0.3430(2) 0.0558(5) Uani 1 1 d . . . . .
O3 O 0.6004(3) 0.7602(2) 0.4471(3) 0.0934(7) Uani 1 1 d . . . . .
C22 C 0.0669(2) 0.7851(2) 0.00883(19) 0.0417(4) Uani 1 1 d . . . . .
C16 C 0.1604(2) 0.9367(2) -0.0614(2) 0.0467(5) Uani 1 1 d . . . . .
C14 C 0.3500(2) 0.7502(2) 0.0502(2) 0.0463(5) Uani 1 1 d . . . . .
H14A H 0.302744 0.694805 0.084324 0.056 Uiso 1 1 calc R U . . .
H14B H 0.301383 0.705072 -0.044012 0.056 Uiso 1 1 calc R U . . .
C17 C -0.0441(2) 0.8090(2) -0.0722(2) 0.0429(4) Uani 1 1 d . . . . .
C1 C 0.9134(3) 0.5585(2) 0.3466(2) 0.0508(5) Uani 1 1 d . . . . .
C21 C 0.0383(3) 0.6936(2) 0.0629(2) 0.0520(5) Uani 1 1 d . . . . .
H21 H 0.111703 0.677207 0.116862 0.062 Uiso 1 1 calc R U . . .
C18 C -0.1863(2) 0.7446(2) -0.1006(2) 0.0495(5) Uani 1 1 d . . . . .
C15 C 0.5077(2) 0.7762(2) 0.1095(2) 0.0459(5) Uani 1 1 d . . . . .
H15A H 0.513895 0.693842 0.089817 0.055 Uiso 1 1 calc R U . . .
H15B H 0.552885 0.826835 0.070803 0.055 Uiso 1 1 calc R U . . .
O7 O 0.8374(4) 0.9458(3) 0.6843(3) 0.1123(11) Uani 1 1 d . . . . .
C13 C 0.3395(2) 0.8784(2) 0.0829(2) 0.0449(5) Uani 1 1 d . . . . .
H13 H 0.395957 0.933732 0.053649 0.054 Uiso 1 1 calc R U . . .
C20 C -0.1045(3) 0.6267(2) 0.0335(2) 0.0553(6) Uani 1 1 d . . . . .
H20 H -0.127304 0.564097 0.067653 0.066 Uiso 1 1 calc R U . . .
C19 C -0.2117(2) 0.6531(2) -0.0457(2) 0.0515(5) Uani 1 1 d . . . . .
C6 C 1.0130(3) 0.5197(2) 0.3288(2) 0.0500(5) Uani 1 1 d . . . . .
C10 C 0.7442(2) 0.8801(2) 0.3152(2) 0.0549(6) Uani 1 1 d . . . . .
H10A H 0.790269 0.926706 0.408855 0.066 Uiso 1 1 calc R U . . .
H10B H 0.788989 0.937517 0.281070 0.066 Uiso 1 1 calc R U . . .
C23 C 0.4777(3) 0.6994(2) 0.4299(3) 0.0588(6) Uani 1 1 d . . . . .
C12 C 0.4135(3) 0.9463(2) 0.2306(2) 0.0531(5) Uani 1 1 d . . . . .
H12A H 0.406577 1.028045 0.252804 0.064 Uiso 1 1 calc R U . . .
H12B H 0.365921 0.891555 0.265055 0.064 Uiso 1 1 calc R U . . .
C11 C 0.5711(3) 0.9723(2) 0.2908(2) 0.0552(6) Uani 1 1 d . . . . .
H11A H 0.619691 1.032589 0.261186 0.066 Uiso 1 1 calc R U . . .
H11B H 0.617157 1.013185 0.385199 0.066 Uiso 1 1 calc R U . . .
C24 C 0.4665(3) 0.6541(3) 0.5361(3) 0.0592(6) Uani 1 1 d . . . . .
H24A H 0.514663 0.729612 0.617039 0.071 Uiso 1 1 calc R U . . .
H24B H 0.365307 0.611226 0.511543 0.071 Uiso 1 1 calc R U . . .
C7 C 1.0958(3) 0.7351(2) 0.3717(2) 0.0549(6) Uani 1 1 d . . . . .
C5 C 0.9947(3) 0.3921(3) 0.3060(2) 0.0615(6) Uani 1 1 d . . . . .
H5 H 1.060897 0.365843 0.294502 0.074 Uiso 1 1 calc R U . . .
C2 C 0.7932(3) 0.4718(3) 0.3398(3) 0.0624(6) Uani 1 1 d . . . . .
H2 H 0.726064 0.497364 0.349978 0.075 Uiso 1 1 calc R U . . .
C9 C 0.7710(3) 0.7591(3) 0.2893(3) 0.0646(7) Uani 1 1 d . . . . .
H9A H 0.689596 0.684207 0.275020 0.078 Uiso 1 1 calc R U . . .
H9B H 0.779448 0.741498 0.211060 0.078 Uiso 1 1 calc R U . . .
C8 C 0.9071(3) 0.7794(3) 0.4034(2) 0.0629(7) Uani 1 1 d . . . . .
H8A H 0.978864 0.868792 0.436859 0.075 Uiso 1 1 calc R U . . .
H8B H 0.886671 0.767488 0.472319 0.075 Uiso 1 1 calc R U . . .
C3 C 0.7753(4) 0.3448(3) 0.3173(3) 0.0701(8) Uani 1 1 d . . . . .
H3 H 0.694846 0.284077 0.312796 0.084 Uiso 1 1 calc R U . . .
C4 C 0.8744(4) 0.3059(3) 0.3012(3) 0.0684(8) Uani 1 1 d . . . . .
H4 H 0.859547 0.219870 0.286925 0.082 Uiso 1 1 calc R U . . .
C25 C 0.5335(4) 0.5609(3) 0.5585(3) 0.0730(8) Uani 1 1 d . . . . .
H25A H 0.635616 0.605846 0.587014 0.088 Uiso 1 1 calc R U . . .
H25B H 0.525713 0.537354 0.628612 0.088 Uiso 1 1 calc R U . . .
H100 H 0.555(3) 0.800(2) 0.292(2) 0.045(6) Uiso 1 1 d . . . . .
H101 H -0.030(3) 0.924(3) -0.172(3) 0.058(7) Uiso 1 1 d . . . . .
H102 H 0.845(4) 1.013(4) 0.671(4) 0.099(12) Uiso 1 1 d . . . . .
H103 H 0.770(7) 0.882(7) 0.624(7) 0.19(3) Uiso 1 1 d . . . . .
H104 H 1.202(3) 0.639(3) 0.339(3) 0.071(9) Uiso 1 1 d . . . . .

loop_
_atom_site_aniso_label
_atom_site_aniso_U_11
_atom_site_aniso_U_22
_atom_site_aniso_U_33
_atom_site_aniso_U_23
_atom_site_aniso_U_13
_atom_site_aniso_U_12
Cl1 0.0507(4) 0.0704(4) 0.0787(5) 0.0161(3) 0.0375(3) 0.0091(3)
O2 0.0577(10) 0.0606(10) 0.0828(12) 0.0472(9) 0.0385(9) 0.0248(8)
O1 0.0627(11) 0.0533(10) 0.0701(12) 0.0245(9) 0.0130(9) 0.0173(9)
N3 0.0461(10) 0.0375(9) 0.0421(9) 0.0176(7) 0.0179(8) 0.0183(7)
N4 0.0396(9) 0.0477(9) 0.0482(10) 0.0268(8) 0.0212(8) 0.0162(8)
N5 0.0471(10) 0.0518(11) 0.0560(11) 0.0310(9) 0.0244(9) 0.0249(9)
O4 0.0991(16) 0.1035(16) 0.0726(13) 0.0561(12) 0.0539(13) 0.0607(14)
N2 0.0547(11) 0.0490(10) 0.0524(11) 0.0178(9) 0.0171(9) 0.0262(9)
N1 0.0497(11) 0.0596(12) 0.0527(11) 0.0244(9) 0.0174(9) 0.0263(10)
O3 0.0853(15) 0.0902(16) 0.1191(19) 0.0574(15) 0.0665(15) 0.0232(12)
C22 0.0397(10) 0.0435(10) 0.0399(10) 0.0182(8) 0.0200(8) 0.0142(8)
C16 0.0499(12) 0.0434(11) 0.0521(12) 0.0250(10) 0.0264(10) 0.0207(9)
C14 0.0408(10) 0.0467(11) 0.0410(10) 0.0121(9) 0.0171(9) 0.0144(9)
C17 0.0450(11) 0.0417(10) 0.0441(11) 0.0166(9) 0.0239(9) 0.0188(9)
C1 0.0560(13) 0.0499(12) 0.0380(11) 0.0152(9) 0.0164(10) 0.0233(10)
C21 0.0506(12) 0.0558(13) 0.0532(12) 0.0304(11) 0.0273(11) 0.0194(10)
C18 0.0452(12) 0.0464(11) 0.0493(12) 0.0110(9) 0.0229(10) 0.0169(9)
C15 0.0432(11) 0.0497(11) 0.0392(10) 0.0152(9) 0.0188(9) 0.0173(9)
O7 0.103(2) 0.0867(18) 0.115(2) 0.0653(18) 0.0131(17) 0.0412(17)
C13 0.0385(10) 0.0477(11) 0.0471(11) 0.0242(9) 0.0191(9) 0.0159(9)
C20 0.0543(13) 0.0558(13) 0.0577(13) 0.0267(11) 0.0333(11) 0.0158(11)
C19 0.0463(12) 0.0484(12) 0.0505(12) 0.0104(10) 0.0276(10) 0.0112(10)
C6 0.0562(13) 0.0507(12) 0.0371(10) 0.0173(9) 0.0169(10) 0.0246(10)
C10 0.0442(12) 0.0564(13) 0.0509(13) 0.0194(11) 0.0133(10) 0.0210(10)
C23 0.0760(17) 0.0533(13) 0.0752(17) 0.0368(13) 0.0522(15) 0.0339(12)
C12 0.0543(13) 0.0444(11) 0.0499(12) 0.0133(10) 0.0168(10) 0.0244(10)
C11 0.0529(13) 0.0391(11) 0.0504(12) 0.0101(9) 0.0091(10) 0.0197(10)
C24 0.0696(16) 0.0631(15) 0.0623(15) 0.0339(12) 0.0404(13) 0.0329(13)
C7 0.0504(13) 0.0517(13) 0.0460(12) 0.0204(10) 0.0096(10) 0.0205(10)
C5 0.0820(18) 0.0595(14) 0.0460(12) 0.0203(11) 0.0273(12) 0.0403(14)
C2 0.0669(16) 0.0628(15) 0.0565(14) 0.0202(12) 0.0336(13) 0.0254(13)
C9 0.0590(15) 0.0659(15) 0.0526(14) 0.0123(12) 0.0131(12) 0.0347(13)
C8 0.0638(15) 0.0595(15) 0.0520(14) 0.0139(11) 0.0142(12) 0.0356(13)
C3 0.0837(19) 0.0576(15) 0.0597(15) 0.0203(12) 0.0386(15) 0.0177(14)
C4 0.098(2) 0.0476(13) 0.0537(14) 0.0186(11) 0.0366(15) 0.0262(14)
C25 0.090(2) 0.0721(17) 0.0625(16) 0.0363(14) 0.0367(16) 0.0372(16)

loop_
_atom_type_symbol
_atom_type_description
_atom_type_scat_dispersion_real
_atom_type_scat_dispersion_imag
_atom_type_scat_source
C C 0.0033 0.0016 'International Tables Vol C Tables 4.2.6.8 and 6.1.1.4'
H H 0.0000 0.0000 'International Tables Vol C Tables 4.2.6.8 and 6.1.1.4'
Cl Cl 0.1484 0.1585 'International Tables Vol C Tables 4.2.6.8 and 6.1.1.4'
N N 0.0061 0.0033 'International Tables Vol C Tables 4.2.6.8 and 6.1.1.4'
O O 0.0106 0.0060 'International Tables Vol C Tables 4.2.6.8 and 6.1.1.4'

loop_
_geom_angle_atom_site_label_1
_geom_angle_atom_site_label_2
_geom_angle_atom_site_label_3
_geom_angle
_geom_angle_site_symmetry_1
_geom_angle_site_symmetry_3
_geom_angle_publ_flag
C10 N3 C15 112.45(18) . . ?
C10 N3 C11 109.62(17) . . ?
C15 N3 C11 111.44(17) . . ?
C16 N4 C22 108.86(17) . . ?
C16 N4 C13 120.98(17) . . ?
C22 N4 C13 130.11(17) . . ?
C16 N5 C17 110.13(19) . . ?
C7 N2 C1 109.6(2) . . ?
C7 N2 C8 122.7(2) . . ?
C1 N2 C8 127.6(2) . . ?
C7 N1 C6 110.2(2) . . ?
C21 C22 N4 132.7(2) . . ?
C21 C22 C17 120.69(19) . . ?
N4 C22 C17 106.63(17) . . ?
O2 C16 N5 127.4(2) . . ?
O2 C16 N4 125.5(2) . . ?
N5 C16 N4 107.04(18) . . ?
C15 C14 C13 109.70(17) . . ?
N5 C17 C18 130.6(2) . . ?
N5 C17 C22 107.33(18) . . ?
C18 C17 C22 122.10(19) . . ?
C2 C1 C6 121.3(2) . . ?
C2 C1 N2 132.6(2) . . ?
C6 C1 N2 106.1(2) . . ?
C22 C21 C20 117.8(2) . . ?
C19 C18 C17 115.9(2) . . ?
N3 C15 C14 111.30(18) . . ?
N4 C13 C14 113.99(17) . . ?
N4 C13 C12 113.26(19) . . ?
C14 C13 C12 108.96(17) . . ?
C19 C20 C21 120.4(2) . . ?
C20 C19 C18 123.2(2) . . ?
C20 C19 Cl1 119.14(18) . . ?
C18 C19 Cl1 117.66(19) . . ?
N1 C6 C5 131.7(2) . . ?
N1 C6 C1 107.3(2) . . ?
C5 C6 C1 121.0(2) . . ?
N3 C10 C9 113.1(2) . . ?
O4 C23 O3 121.6(2) . . ?
O4 C23 C24 120.5(2) . . ?
O3 C23 C24 117.9(3) . . ?
C11 C12 C13 109.5(2) . . ?
N3 C11 C12 111.77(18) . . ?
C25 C24 C23 112.3(2) . . ?
O1 C7 N1 127.1(3) . . ?
O1 C7 N2 126.1(2) . . ?
N1 C7 N2 106.8(2) . . ?
C4 C5 C6 117.2(3) . . ?
C1 C2 C3 117.6(3) . . ?
C8 C9 C10 110.3(2) . . ?
N2 C8 C9 114.0(2) . . ?
C2 C3 C4 121.5(3) . . ?
C5 C4 C3 121.4(3) . . ?
C25 C25 C24 114.4(3) 2_666 . ?

loop_
_geom_bond_atom_site_label_1
_geom_bond_atom_site_label_2
_geom_bond_distance
_geom_bond_site_symmetry_2
_geom_bond_publ_flag
Cl1 C19 1.741(2) . ?
O2 C16 1.222(3) . ?
O1 C7 1.232(3) . ?
N3 C10 1.491(3) . ?
N3 C15 1.498(3) . ?
N3 C11 1.501(3) . ?
N4 C16 1.390(3) . ?
N4 C22 1.396(2) . ?
N4 C13 1.451(3) . ?
N5 C16 1.357(3) . ?
N5 C17 1.382(3) . ?
O4 C23 1.228(3) . ?
N2 C7 1.373(3) . ?
N2 C1 1.402(3) . ?
N2 C8 1.442(3) . ?
N1 C7 1.362(3) . ?
N1 C6 1.383(3) . ?
O3 C23 1.241(3) . ?
C22 C21 1.385(3) . ?
C22 C17 1.398(3) . ?
C14 C15 1.516(3) . ?
C14 C13 1.517(3) . ?
C17 C18 1.390(3) . ?
C1 C2 1.368(3) . ?
C1 C6 1.397(3) . ?
C21 C20 1.396(3) . ?
C18 C19 1.386(3) . ?
C13 C12 1.520(3) . ?
C20 C19 1.378(4) . ?
C6 C5 1.387(3) . ?
C10 C9 1.526(4) . ?
C23 C24 1.519(3) . ?
C12 C11 1.514(3) . ?
C24 C25 1.514(4) . ?
C5 C4 1.379(4) . ?
C2 C3 1.382(4) . ?
C9 C8 1.501(3) . ?
C3 C4 1.384(4) . ?
C25 C25 1.488(6) 2_666 ?
